data_1541127
loop_
_publ_author_name
'Picard, J.P.'
'Besse, J.P.'
'Chevalier, R.'
'Gasperin, M.'

_publ_section_title
;
 Structure cristalline de Ca (Re O4)2 (H2 O)2
;
_journal_name_full 'Journal of Solid State Chemistry'
_journal_page_first 380
_journal_page_last 384
_journal_volume 69
_journal_year 1987
_chemical_formula_sum 'Ca H4 O10 Re2'
_chemical_name_systematic 'Ca (Re O4)2 (H2 O)2'
_space_group_IT_number 5
_symmetry_space_group_name_Hall 'C 2y'
_symmetry_space_group_name_H-M 'C 1 2 1'
_cell_angle_alpha 90
_cell_angle_beta 115.4
_cell_angle_gamma 90
_cell_formula_units_Z 8
_cell_length_a 18.9
_cell_length_b 7.066
_cell_length_c 14.17
_cell_volume 1709.442
_citation_journal_id_ASTM JSSCBI
_cod_data_source_file Picard_JSSCBI_1987_347.cif
_cod_data_source_block H4Ca1O10Re2
_cod_depositor_comments
;
 Marking attached hydrogen atoms.

 Antanas Vaitkus,
 2017-07-12
;
_cod_original_formula_sum 'H4 Ca1 O10 Re2'
_cod_database_code 1541127

loop_
_symmetry_equiv_pos_as_xyz
x,y,z
-x,y,-z
x+1/2,y+1/2,z
-x+1/2,y+1/2,-z

loop_
_atom_site_label
_atom_site_type_symbol
_atom_site_fract_x
_atom_site_fract_y
_atom_site_fract_z
_atom_site_occupancy
_atom_site_U_iso_or_equiv
_atom_site_attached_hydrogens
Re1 Re+7 0.3269 0 0.1689 1 0.0 0
Re2 Re+7 0.5758 0.2239 0.4341 1 0.0 0
Re3 Re+7 0.1729 0.176 0.3316 1 0.0 0
Re4 Re+7 0.4242 0.4525 0.0663 1 0.0 0
Ca1 Ca+2 0.6498 0.1937 0.2008 1 0.0 0
Ca2 Ca+2 0.3513 0.4911 0.2997 1 0.0 0
O1 O-2 0.4262 0.0194 0.5252 1 0.0 0
O2 O-2 0.1714 0.0226 0.2401 1 0.0 0
O3 O-2 0.2618 0.0561 0.0432 1 0.0 0
O4 O-2 0.238 0.0947 0.4507 1 0.0 0
O5 O-2 0.3262 0.1552 0.269 1 0.0 0
O6 O-2 0.2148 0.2236 0.6266 1 0.0 2
O7 O-2 0.1956 0.2932 0.8195 1 0.0 0
O8 O-2 0.3712 0.304 0.9666 1 0.0 0
O9 O-2 0.371 0.4029 0.4835 1 0.0 0
O10 O-2 0.2076 0.3996 0.3075 1 0.0 0
O11 O-2 0.2233 0.4662 0.1387 1 0.0 2
O12 O-2 0.4792 0.2887 0.3805 1 0.0 0
O13 O-2 0.4805 0.3555 0.8738 1 0.0 0
O14 O-2 0.0805 0.2013 0.3241 1 0.0 0
O15 O-2 0.0534 0.2373 0.6305 1 0.0 2
O16 O-2 0.3893 0.2279 0.6606 1 0.0 0
O17 O-2 0.0469 0.4807 0.1091 1 0.0 2
O18 O-2 0.3882 0.4767 0.1562 1 0.0 0
O19 O-2 0.4149 0.0164 0.1561 1 0.0 0
O20 O-2 0.9143 0.1873 0.0075 1 0.0 0
